data_7012766
loop_
_publ_author_name
'Bezombes, Jean-Philippe'
'Gehrhus, Barbara'
'Hitchcock, Peter B.'
'Lappert, Michael F.'
'Merle, Philippe G.'

_publ_section_title
;
 A comparative study of the behaviour of N-trimethylsilyl and
 N-neopentyl-anilines and 1,2-diaminobenzenes towards trimethylalane;
 X-ray structures of nine Al--N compounds
;
_journal_issue 9
_journal_name_full 'Dalton Transactions'
_journal_page_first 1821
_journal_paper_doi 10.1039/b300957m
_journal_year 2003
_chemical_compound_source 'synthesis as described'
_chemical_formula_moiety 'C26 H44 Al2 N2'
_chemical_formula_structural 'C26 H44 AL2 N2'
_chemical_formula_sum 'C26 H44 Al2 N2'
_chemical_formula_weight 438.59
_chemical_name_common '[{AlMe2(PhNCH2tBu)}2]'
_space_group_IT_number 15
_symmetry_cell_setting monoclinic
_symmetry_Int_Tables_number 15
_symmetry_space_group_name_Hall '-C 2yc'
_symmetry_space_group_name_H-M 'C 1 2/c 1'
_atom_sites_solution_hydrogens geom
_atom_sites_solution_primary direct
_atom_sites_solution_secondary difmap
_audit_conform_dict_location ftp://ftp.iucr.org/cifdics/cif_core.dic
_audit_conform_dict_name cif_core.dic
_audit_conform_dict_version 2.1
_audit_creation_date 2000-05-25T09:50:00-00:00
_audit_creation_method 'WinGX routine CIF_UPDATE'
_cell_angle_alpha 90
_cell_angle_beta 126.852(2)
_cell_angle_gamma 90
_cell_formula_units_Z 4
_cell_length_a 23.0800(7)
_cell_length_b 9.1565(4)
_cell_length_c 15.8407(4)
_cell_measurement_reflns_used 8069
_cell_measurement_temperature 173(2)
_cell_measurement_theta_max 27.878
_cell_measurement_theta_min 3.705
_cell_measurement_wavelength 0.71073
_cell_volume 2678.75(17)
_computing_cell_refinement 'HKL Scalepack (Otwinowski & Minor 1997)'
_computing_data_reduction 'HKL Denzo and Scalepack (Otwinowski & Minor 1997)'
_computing_molecular_graphics 'Ortep-3 for Windows (Farrugia, 1997)'
_computing_publication_material 'WinGX publication routines (Farrugia, 1999)'
_computing_structure_refinement 'SHELXL-97 (Sheldrick, 1997)'
_computing_structure_solution 'SHELXS-97 (Sheldrick, 1997)'
_diffrn_ambient_temperature 173(2)
_diffrn_measured_fraction_theta_full 0.994
_diffrn_measured_fraction_theta_max 0.994
_diffrn_measurement_device KappaCCD
_diffrn_measurement_method CCD
_diffrn_radiation_monochromator graphite
_diffrn_radiation_probe x-ray
_diffrn_radiation_type MoK\a
_diffrn_radiation_wavelength 0.71073
_diffrn_reflns_av_R_equivalents 0.0504
_diffrn_reflns_av_unetI/netI 0.041
_diffrn_reflns_limit_h_max 29
_diffrn_reflns_limit_h_min -30
_diffrn_reflns_limit_k_max 9
_diffrn_reflns_limit_k_min -12
_diffrn_reflns_limit_l_max 20
_diffrn_reflns_limit_l_min -20
_diffrn_reflns_number 14357
_diffrn_reflns_theta_full 27.91
_diffrn_reflns_theta_max 27.91
_diffrn_reflns_theta_min 3.99
_exptl_absorpt_coefficient_mu 0.123
_exptl_absorpt_correction_T_max 0.9878
_exptl_absorpt_correction_T_min 0.964
_exptl_crystal_colour colourless
_exptl_crystal_density_diffrn 1.088
_exptl_crystal_density_method 'not measured'
_exptl_crystal_description prism
_exptl_crystal_F_000 960
_exptl_crystal_size_max 0.3
_exptl_crystal_size_mid 0.3
_exptl_crystal_size_min 0.1
_refine_diff_density_max 0.48
_refine_diff_density_min -0.291
_refine_diff_density_rms 0.054
_refine_ls_extinction_coef 0.0017(15)
_refine_ls_extinction_expression Fc^*^=kFc[1+0.001xFc^2^\l^3^/sin(2\q)]^-1/4^
_refine_ls_extinction_method SHELXL
_refine_ls_goodness_of_fit_ref 1.105
_refine_ls_hydrogen_treatment riding
_refine_ls_matrix_type full
_refine_ls_number_parameters 137
_refine_ls_number_reflns 3181
_refine_ls_number_restraints 0
_refine_ls_restrained_S_all 1.105
_refine_ls_R_factor_all 0.0671
_refine_ls_R_factor_gt 0.0534
_refine_ls_shift/su_max 0
_refine_ls_shift/su_mean 0
_refine_ls_structure_factor_coef Fsqd
_refine_ls_weighting_details 'calc w=1/[\s^2^(Fo^2^)+(0.0291P)^2^+6.7409P] where P=(Fo^2^+2Fc^2^)/3'
_refine_ls_weighting_scheme calc
_refine_ls_wR_factor_gt 0.1336
_refine_ls_wR_factor_ref 0.1401
_reflns_number_gt 2625
_reflns_number_total 3181
_reflns_threshold_expression >2sigma(I)
_cod_data_source_file b300957m.txt
_cod_data_source_block lappert-3
_cod_original_cell_volume 2678.74(16)
_cod_original_sg_symbol_H-M C2/c
_cod_database_code 7012766

loop_
_symmetry_equiv_pos_as_xyz
'x, y, z'
'-x, y, -z+1/2'
'x+1/2, y+1/2, z'
'-x+1/2, y+1/2, -z+1/2'
'-x, -y, -z'
'x, -y, z-1/2'
'-x+1/2, -y+1/2, -z'
'x+1/2, -y+1/2, z-1/2'

loop_
_atom_site_label
_atom_site_type_symbol
_atom_site_fract_x
_atom_site_fract_y
_atom_site_fract_z
_atom_site_U_iso_or_equiv
_atom_site_adp_type
_atom_site_occupancy
_atom_site_symmetry_multiplicity
_atom_site_calc_flag
_atom_site_refinement_flags
_atom_site_disorder_assembly
_atom_site_disorder_group
Al Al 0.04322(3) 0.44486(7) 0.36007(4) 0.0222(2) Uani 1 1 d . . .
N N 0.06301(9) 0.40556(19) 0.25635(12) 0.0210(4) Uani 1 1 d . . .
C1 C 0.07688(10) 0.2590(2) 0.23565(15) 0.0238(4) Uani 1 1 d . . .
C2 C 0.07774(13) 0.2336(3) 0.14899(18) 0.0333(5) Uani 1 1 d . . .
H2 H 0.0726 0.3136 0.1068 0.04 Uiso 1 1 calc R . .
C3 C 0.08589(14) 0.0947(3) 0.1242(2) 0.0398(6) Uani 1 1 d . . .
H3 H 0.086 0.0799 0.0649 0.048 Uiso 1 1 calc R . .
C4 C 0.09397(14) -0.0235(3) 0.1849(2) 0.0415(6) Uani 1 1 d . . .
H4 H 0.0994 -0.1194 0.1675 0.05 Uiso 1 1 calc R . .
C5 C 0.09406(14) 0.0001(3) 0.2711(2) 0.0408(6) Uani 1 1 d . . .
H5 H 0.0998 -0.0802 0.3135 0.049 Uiso 1 1 calc R . .
C6 C 0.08581(12) 0.1407(3) 0.29651(18) 0.0307(5) Uani 1 1 d . . .
H6 H 0.0863 0.1552 0.3564 0.037 Uiso 1 1 calc R . .
C7 C 0.11163(11) 0.5191(2) 0.25882(16) 0.0259(5) Uani 1 1 d . . .
H7A H 0.0973 0.6154 0.2692 0.031 Uiso 1 1 calc R . .
H7B H 0.1008 0.5207 0.1881 0.031 Uiso 1 1 calc R . .
C8 C 0.19496(11) 0.5052(3) 0.34153(19) 0.0340(5) Uani 1 1 d . . .
C9 C 0.22492(14) 0.6570(3) 0.3472(3) 0.0533(8) Uani 1 1 d . . .
H9A H 0.2042 0.7288 0.3681 0.08 Uiso 1 1 calc R . .
H9B H 0.212 0.6832 0.2778 0.08 Uiso 1 1 calc R . .
H9C H 0.2777 0.6563 0.3992 0.08 Uiso 1 1 calc R . .
C10 C 0.22884(14) 0.3966(3) 0.3090(3) 0.0527(8) Uani 1 1 d . . .
H10A H 0.2158 0.4242 0.2398 0.079 Uiso 1 1 calc R . .
H10B H 0.2107 0.2982 0.3051 0.079 Uiso 1 1 calc R . .
H10C H 0.2816 0.3981 0.3612 0.079 Uiso 1 1 calc R . .
C11 C 0.21592(13) 0.4622(3) 0.4494(2) 0.0464(7) Uani 1 1 d . . .
H11A H 0.1944 0.5312 0.4706 0.07 Uiso 1 1 calc R . .
H11B H 0.2688 0.4641 0.5012 0.07 Uiso 1 1 calc R . .
H11C H 0.1981 0.3635 0.4458 0.07 Uiso 1 1 calc R . .
C12 C 0.08562(13) 0.3271(3) 0.48870(17) 0.0392(6) Uani 1 1 d . . .
H12A H 0.0807 0.2231 0.4708 0.059 Uiso 1 1 calc R . .
H12B H 0.0603 0.3481 0.5195 0.059 Uiso 1 1 calc R . .
H12C H 0.137 0.3515 0.5397 0.059 Uiso 1 1 calc R . .
C13 C 0.05348(12) 0.6540(3) 0.39504(18) 0.0331(5) Uani 1 1 d . . .
H13A H 0.0323 0.7119 0.3308 0.05 Uiso 1 1 calc R . .
H13B H 0.1049 0.6782 0.4458 0.05 Uiso 1 1 calc R . .
H13C H 0.0283 0.676 0.426 0.05 Uiso 1 1 calc R . .

loop_
_atom_site_aniso_label
_atom_site_aniso_U_11
_atom_site_aniso_U_22
_atom_site_aniso_U_33
_atom_site_aniso_U_23
_atom_site_aniso_U_13
_atom_site_aniso_U_12
Al 0.0223(3) 0.0264(4) 0.0176(3) -0.0011(2) 0.0117(2) -0.0012(2)
N 0.0223(8) 0.0225(9) 0.0215(8) 0.0000(7) 0.0149(7) -0.0004(7)
C1 0.0212(9) 0.0238(11) 0.0255(9) 0.0008(8) 0.0135(8) 0.0022(8)
C2 0.0396(12) 0.0336(13) 0.0349(12) 0.0022(10) 0.0267(10) 0.0051(10)
C3 0.0446(13) 0.0399(15) 0.0413(13) -0.0069(11) 0.0292(12) 0.0042(11)
C4 0.0425(13) 0.0303(14) 0.0510(15) -0.0068(11) 0.0277(12) 0.0033(11)
C5 0.0457(14) 0.0255(12) 0.0501(15) 0.0052(11) 0.0281(12) 0.0038(11)
C6 0.0315(11) 0.0301(12) 0.0323(11) 0.0026(9) 0.0202(10) 0.0013(9)
C7 0.0239(10) 0.0254(11) 0.0302(10) 0.0032(8) 0.0171(9) 0.0009(8)
C8 0.0233(10) 0.0328(13) 0.0439(13) 0.0030(10) 0.0191(10) 0.0013(9)
C9 0.0317(13) 0.0416(16) 0.079(2) 0.0026(15) 0.0292(14) -0.0079(11)
C10 0.0308(12) 0.0546(18) 0.074(2) -0.0039(15) 0.0317(14) 0.0054(12)
C11 0.0240(11) 0.0570(18) 0.0391(13) 0.0055(12) 0.0086(10) 0.0003(11)
C12 0.0393(13) 0.0528(16) 0.0239(11) 0.0078(11) 0.0181(10) 0.0030(11)
C13 0.0348(12) 0.0329(13) 0.0333(11) -0.0097(10) 0.0214(10) -0.0063(10)

loop_
_atom_type_symbol
_atom_type_description
_atom_type_scat_dispersion_real
_atom_type_scat_dispersion_imag
_atom_type_scat_source
C C 0.0033 0.0016 'International Tables Vol C Tables 4.2.6.8 and 6.1.1.4'
H H 0 0 'International Tables Vol C Tables 4.2.6.8 and 6.1.1.4'
Al Al 0.0645 0.0514 'International Tables Vol C Tables 4.2.6.8 and 6.1.1.4'
N N 0.0061 0.0033 'International Tables Vol C Tables 4.2.6.8 and 6.1.1.4'

loop_
_geom_angle_atom_site_label_1
_geom_angle_atom_site_label_2
_geom_angle_atom_site_label_3
_geom_angle
_geom_angle_site_symmetry_1
_geom_angle_site_symmetry_3
_geom_angle_publ_flag
C13 Al C12 109.90(11) . . ?
C13 Al N 111.15(9) . . ?
C12 Al N 122.61(10) . . ?
C13 Al N 107.71(9) . 2 ?
C12 Al N 115.02(9) . 2 ?
N Al N 88.17(7) . 2 ?
C13 Al Al 103.11(7) . 2 ?
C12 Al Al 146.25(8) . 2 ?
N Al Al 46.59(5) . 2 ?
N Al Al 45.26(5) 2 2 ?
C1 N C7 112.19(15) . . ?
C1 N Al 122.84(13) . . ?
C7 N Al 112.93(13) . . ?
C1 N Al 105.46(12) . 2 ?
C7 N Al 112.01(12) . 2 ?
Al N Al 88.15(7) . 2 ?
C6 C1 C2 118.0(2) . . ?
C6 C1 N 121.64(18) . . ?
C2 C1 N 120.33(18) . . ?
C3 C2 C1 121.1(2) . . ?
C2 C3 C4 120.6(2) . . ?
C5 C4 C3 119.0(2) . . ?
C4 C5 C6 120.6(2) . . ?
C1 C6 C5 120.8(2) . . ?
N C7 C8 119.33(18) . . ?
C11 C8 C9 109.9(2) . . ?
C11 C8 C10 109.1(2) . . ?
C9 C8 C10 107.7(2) . . ?
C11 C8 C7 111.56(18) . . ?
C9 C8 C7 105.20(19) . . ?
C10 C8 C7 113.1(2) . . ?

loop_
_geom_bond_atom_site_label_1
_geom_bond_atom_site_label_2
_geom_bond_distance
_geom_bond_site_symmetry_2
_geom_bond_publ_flag
Al C13 1.968(2) . ?
Al C12 1.970(2) . ?
Al N 1.9844(16) . ?
Al N 2.0294(17) 2 ?
Al Al 2.7921(11) 2 ?
N C1 1.462(3) . ?
N C7 1.513(3) . ?
N Al 2.0294(17) 2 ?
C1 C6 1.381(3) . ?
C1 C2 1.404(3) . ?
C2 C3 1.377(3) . ?
C3 C4 1.385(4) . ?
C4 C5 1.382(4) . ?
C5 C6 1.396(3) . ?
C7 C8 1.552(3) . ?
C8 C11 1.522(4) . ?
C8 C9 1.532(4) . ?
C8 C10 1.532(4) . ?
